data_6000249
loop_
_publ_author_name
'Andersson, M.'
'Grins, J.'
'Nygren, M.'

_publ_section_title
;
 Structure, thermodynamic, and magnetic properties of Ln(4)PdO(7) with Ln
 = La, Nd, Sm, Eu, and Gd
;
_journal_name_full 'Journal of Solid State Chemistry'
_journal_page_first 428
_journal_page_last 436
_journal_paper_doi 10.1006/jssc.1999.8387
_journal_volume 146
_journal_year 1999
_chemical_formula_sum 'Nd4 O7 Pd'
_space_group_name_H-M_alt 'P -1'
_cell_angle_alpha 96.299
_cell_angle_beta 131.643
_cell_angle_gamma 121.438
_cell_length_a 15.9720
_cell_length_b 7.1927
_cell_length_c 6.9160
_cell_volume 353.84
_cod_database_code 6000249

loop_
_atom_site_label
_atom_site_fract_x
_atom_site_fract_y
_atom_site_fract_z
? ? ? ?
